data_8106752
loop_
_publ_author_name
'Brito, Iv\'an'
'Kesternich, Victor'
'P\'erez-Fehrmann, Marcia'
'Araneda, Catherine'
'C\'ardenas, Alejandro'

_publ_section_title
;
 Crystal structure of ethyl
 5-methyl-1-(pyridin-3-yl)-1H-1,2,3-triazole-4-carboxylate, C11H12N4O2
;
_journal_issue 6
_journal_name_full 'Zeitschrift f\"ur Kristallographie - New Crystal Structures'
_journal_page_first 1011
_journal_page_last 1012
_journal_paper_doi 10.1515/ncrs-2017-0139
_journal_volume 232
_journal_year 2017
_chemical_formula_moiety 'C11 H12 N4 O2'
_chemical_formula_sum 'C11 H12 N4 O2'
_chemical_formula_weight 232.25
_space_group_crystal_system monoclinic
_space_group_IT_number 14
_space_group_name_Hall '-P 2ybc'
_space_group_name_H-M_alt 'P 1 21/c 1'
_atom_sites_solution_hydrogens geom
_audit_update_record
;
2017-04-05 # Formatted by publCIF
;
_cell_angle_alpha 90
_cell_angle_beta 104.157(4)
_cell_angle_gamma 90
_cell_formula_units_Z 4
_cell_length_a 12.0258(15)
_cell_length_b 8.0563(10)
_cell_length_c 12.4478(13)
_cell_measurement_reflns_used 1552
_cell_measurement_temperature 293(2)
_cell_measurement_theta_max 26.396
_cell_measurement_theta_min 3.040
_cell_volume 1169.4(2)
_computing_cell_refinement 'APEX3 (Bruker, 2007) [12]'
_computing_data_collection 'APEX3 (Bruker, 2007) [12]'
_computing_data_reduction 'APEX3 (Bruker, 2007) [12]'
_computing_molecular_graphics 'Olex2 (Dolomanov et al., 2009)[13]'
_computing_publication_material 'Olex2 (Dolomanov et al., 2009)[13]'
_computing_structure_refinement 'ShelXL (Sheldrick, 2015)[14]'
_computing_structure_solution 'SHELXT (Sheldrick, 2015)[14]'
_diffrn_ambient_temperature 293(2)
_diffrn_measured_fraction_theta_full 1.000
_diffrn_measured_fraction_theta_max 0.998
_diffrn_measurement_device_type 'Bruker AXS D8-Venture,Triumph-I\mS-Cu'
_diffrn_measurement_method '\f and \w'
_diffrn_radiation_type MoK\a
_diffrn_radiation_wavelength 0.71073
_diffrn_reflns_av_R_equivalents 0.0624
_diffrn_reflns_av_unetI/netI 0.0214
_diffrn_reflns_Laue_measured_fraction_full 1.000
_diffrn_reflns_Laue_measured_fraction_max 0.998
_diffrn_reflns_limit_h_max 15
_diffrn_reflns_limit_h_min -15
_diffrn_reflns_limit_k_max 10
_diffrn_reflns_limit_k_min -10
_diffrn_reflns_limit_l_max 15
_diffrn_reflns_limit_l_min -15
_diffrn_reflns_number 30360
_diffrn_reflns_point_group_measured_fraction_full 1.000
_diffrn_reflns_point_group_measured_fraction_max 0.998
_diffrn_reflns_theta_full 25.242
_diffrn_reflns_theta_max 26.396
_diffrn_reflns_theta_min 3.040
_exptl_absorpt_coefficient_mu 0.095
_exptl_absorpt_correction_type none
_exptl_crystal_colour colourless
_exptl_crystal_density_diffrn 1.319
_exptl_crystal_description block
_exptl_crystal_F_000 488
_exptl_crystal_size_max 0.20
_exptl_crystal_size_mid 0.10
_exptl_crystal_size_min 0.09
_refine_diff_density_max 0.359
_refine_diff_density_min -0.245
_refine_diff_density_rms 0.048
_refine_ls_extinction_coef .
_refine_ls_extinction_method none
_refine_ls_goodness_of_fit_ref 1.054
_refine_ls_hydrogen_treatment constr
_refine_ls_matrix_type full
_refine_ls_number_parameters 156
_refine_ls_number_reflns 2387
_refine_ls_number_restraints 0
_refine_ls_restrained_S_all 1.054
_refine_ls_R_factor_all 0.0889
_refine_ls_R_factor_gt 0.0619
_refine_ls_shift/su_max 0.000
_refine_ls_shift/su_mean 0.000
_refine_ls_structure_factor_coef Fsqd
_refine_ls_weighting_details 'w=1/[\s^2^(Fo^2^)+(0.0645P)^2^+0.5821P] where P=(Fo^2^+2Fc^2^)/3'
_refine_ls_weighting_scheme calc
_refine_ls_wR_factor_gt 0.1446
_refine_ls_wR_factor_ref 0.1616
_reflns_Friedel_coverage 0.000
_reflns_Friedel_fraction_full .
_reflns_Friedel_fraction_max .
_reflns_number_gt 1697
_reflns_number_total 2387
_reflns_threshold_expression 'I > 2\s(I)'
_cod_data_source_file suppl_ncrs-2017-0139_suppl.cif
_cod_data_source_block mo_3pte_0m
_cod_database_code 8106752
_shelx_space_group_comment
;
The symmetry employed for this shelxl refinement is uniquely defined
by the following loop, which should always be used as a source of
symmetry information in preference to the above space-group names.
They are only intended as comments.
;
_olex2_refinement_description
;
1. Fixed Uiso
 At 1.2 times of:
  All C(H) groups, All C(H,H) groups
 At 1.5 times of:
  All C(H,H,H) groups
2.a Secondary CH2 refined with riding coordinates:
 C9(H9a,H9b)
2.b Aromatic/amide H refined with riding coordinates:
 C5(H5), C4(H4), C3(H3), C2(H2)
2.c Idealised Me refined as rotating group:
 C10(H10a,H10b,H10c), C11(H11a,H11b,H11c)
;
_olex2_submission_special_instructions 'No special instructions were received'

loop_
_space_group_symop_operation_xyz
'x, y, z'
'-x, y+1/2, -z+1/2'
'-x, -y, -z'
'x, -y-1/2, z-1/2'

loop_
_atom_site_label
_atom_site_type_symbol
_atom_site_fract_x
_atom_site_fract_y
_atom_site_fract_z
_atom_site_U_iso_or_equiv
_atom_site_adp_type
_atom_site_occupancy
_atom_site_site_symmetry_order
_atom_site_calc_flag
_atom_site_refinement_flags_posn
_atom_site_refinement_flags_adp
_atom_site_refinement_flags_occupancy
_atom_site_disorder_assembly
_atom_site_disorder_group
O1 O 0.37425(17) 0.4462(3) 0.25567(18) 0.0956(7) Uani 1 1 d . . . . .
O2 O 0.33715(15) 0.3149(3) 0.09306(16) 0.0782(6) Uani 1 1 d . . . . .
N1 N -0.27754(18) 0.4910(3) 0.2075(2) 0.0757(7) Uani 1 1 d . . . . .
N2 N 0.01575(16) 0.3800(2) 0.20036(13) 0.0498(5) Uani 1 1 d . . . . .
N3 N 0.00426(18) 0.3277(3) 0.09342(14) 0.0598(5) Uani 1 1 d . . . . .
N4 N 0.10594(17) 0.3232(3) 0.07596(15) 0.0600(6) Uani 1 1 d . . . . .
C1 C -0.08503(18) 0.3944(3) 0.24116(16) 0.0481(5) Uani 1 1 d . . . . .
C5 C -0.0923(2) 0.3206(3) 0.33902(17) 0.0574(6) Uani 1 1 d . . . . .
H5 H -0.030273 0.263514 0.382722 0.069 Uiso 1 1 calc R . . . .
C4 C -0.1938(2) 0.3338(3) 0.37000(19) 0.0647(7) Uani 1 1 d . . . . .
H4 H -0.202074 0.285931 0.435574 0.078 Uiso 1 1 calc R . . . .
C3 C -0.2830(2) 0.4190(4) 0.3025(2) 0.0719(7) Uani 1 1 d . . . . .
H3 H -0.351374 0.426953 0.324400 0.086 Uiso 1 1 calc R . . . .
C2 C -0.1785(2) 0.4790(3) 0.1786(2) 0.0610(6) Uani 1 1 d . . . . .
H2 H -0.171798 0.529956 0.113455 0.073 Uiso 1 1 calc R . . . .
C6 C 0.12696(19) 0.4092(3) 0.25018(17) 0.0493(5) Uani 1 1 d . . . . .
C7 C 0.1834(2) 0.3732(3) 0.16983(17) 0.0526(6) Uani 1 1 d . . . . .
C8 C 0.3076(2) 0.3835(3) 0.1790(2) 0.0644(7) Uani 1 1 d . . . . .
C9 C 0.4610(3) 0.3085(5) 0.0996(3) 0.1056(12) Uani 1 1 d . . . . .
H9A H 0.492621 0.419888 0.108546 0.127 Uiso 1 1 calc R . . . .
H9B H 0.499427 0.243363 0.163473 0.127 Uiso 1 1 calc R . . . .
C10 C 0.4798(3) 0.2365(6) 0.0021(4) 0.1204(14) Uani 1 1 d . . . . .
H10A H 0.448907 0.126112 -0.006140 0.181 Uiso 1 1 calc GR . . . .
H10B H 0.560692 0.232254 0.006991 0.181 Uiso 1 1 calc GR . . . .
H10C H 0.442697 0.302312 -0.060733 0.181 Uiso 1 1 calc GR . . . .
C11 C 0.1686(2) 0.4705(3) 0.36622(19) 0.0659(7) Uani 1 1 d . . . . .
H11A H 0.110064 0.536834 0.385508 0.099 Uiso 1 1 calc GR . . . .
H11B H 0.236307 0.536367 0.372030 0.099 Uiso 1 1 calc GR . . . .
H11C H 0.186173 0.377557 0.415781 0.099 Uiso 1 1 calc GR . . . .

loop_
_atom_site_aniso_label
_atom_site_aniso_U_11
_atom_site_aniso_U_22
_atom_site_aniso_U_33
_atom_site_aniso_U_23
_atom_site_aniso_U_13
_atom_site_aniso_U_12
O1 0.0693(12) 0.1288(19) 0.0798(13) -0.0298(13) 0.0010(10) -0.0244(12)
O2 0.0620(11) 0.0983(15) 0.0761(12) -0.0176(11) 0.0203(9) -0.0178(10)
N1 0.0582(13) 0.0858(17) 0.0764(15) 0.0118(13) 0.0034(11) 0.0070(12)
N2 0.0578(11) 0.0519(11) 0.0338(8) -0.0032(8) 0.0001(8) 0.0006(9)
N3 0.0631(13) 0.0762(14) 0.0354(9) -0.0101(9) 0.0030(8) -0.0066(10)
N4 0.0623(13) 0.0738(14) 0.0416(10) -0.0064(9) 0.0086(9) -0.0067(10)
C1 0.0538(13) 0.0476(12) 0.0374(10) -0.0064(9) 0.0005(9) 0.0003(10)
C5 0.0686(16) 0.0627(14) 0.0357(11) -0.0034(10) 0.0030(10) 0.0079(12)
C4 0.0763(18) 0.0753(17) 0.0412(12) -0.0081(11) 0.0118(12) -0.0028(14)
C3 0.0649(16) 0.0829(19) 0.0681(17) -0.0101(15) 0.0165(13) -0.0019(14)
C2 0.0610(15) 0.0626(15) 0.0526(13) 0.0076(11) 0.0009(11) -0.0029(12)
C6 0.0557(13) 0.0433(12) 0.0417(11) -0.0031(9) -0.0022(9) 0.0003(10)
C7 0.0604(14) 0.0511(13) 0.0409(11) -0.0017(10) 0.0020(10) -0.0039(11)
C8 0.0641(16) 0.0671(16) 0.0592(15) -0.0017(13) 0.0096(12) -0.0101(13)
C9 0.064(2) 0.148(3) 0.107(3) -0.020(2) 0.0265(18) -0.029(2)
C10 0.080(2) 0.126(3) 0.160(4) -0.027(3) 0.039(2) 0.012(2)
C11 0.0693(16) 0.0724(17) 0.0468(13) -0.0164(12) -0.0034(11) -0.0034(13)

loop_
_atom_type_symbol
_atom_type_description
_atom_type_scat_dispersion_real
_atom_type_scat_dispersion_imag
_atom_type_scat_source
C C 0.0033 0.0016 'International Tables Vol C Tables 4.2.6.8 and 6.1.1.4'
H H 0.0000 0.0000 'International Tables Vol C Tables 4.2.6.8 and 6.1.1.4'
N N 0.0061 0.0033 'International Tables Vol C Tables 4.2.6.8 and 6.1.1.4'
O O 0.0106 0.0060 'International Tables Vol C Tables 4.2.6.8 and 6.1.1.4'

loop_
_geom_angle_atom_site_label_1
_geom_angle_atom_site_label_2
_geom_angle_atom_site_label_3
_geom_angle
_geom_angle_site_symmetry_1
_geom_angle_site_symmetry_3
C8 O2 C9 115.9(2) . .
C2 N1 C3 116.7(2) . .
N3 N2 C1 118.51(17) . .
C6 N2 N3 110.67(18) . .
C6 N2 C1 130.81(17) . .
N4 N3 N2 107.26(17) . .
N3 N4 C7 108.86(18) . .
C5 C1 N2 121.5(2) . .
C5 C1 C2 119.5(2) . .
C2 C1 N2 118.9(2) . .
C1 C5 H5 121.0 . .
C4 C5 C1 117.9(2) . .
C4 C5 H5 121.0 . .
C5 C4 H4 120.6 . .
C5 C4 C3 118.8(2) . .
C3 C4 H4 120.6 . .
N1 C3 C4 124.0(3) . .
N1 C3 H3 118.0 . .
C4 C3 H3 118.0 . .
N1 C2 C1 122.9(2) . .
N1 C2 H2 118.6 . .
C1 C2 H2 118.6 . .
N2 C6 C7 103.86(18) . .
N2 C6 C11 124.2(2) . .
C7 C6 C11 131.9(2) . .
N4 C7 C6 109.3(2) . .
N4 C7 C8 123.4(2) . .
C6 C7 C8 127.3(2) . .
O1 C8 O2 124.0(3) . .
O1 C8 C7 123.6(3) . .
O2 C8 C7 112.4(2) . .
O2 C9 H9A 109.7 . .
O2 C9 H9B 109.7 . .
H9A C9 H9B 108.2 . .
C10 C9 O2 109.8(3) . .
C10 C9 H9A 109.7 . .
C10 C9 H9B 109.7 . .
C9 C10 H10A 109.5 . .
C9 C10 H10B 109.5 . .
C9 C10 H10C 109.5 . .
H10A C10 H10B 109.5 . .
H10A C10 H10C 109.5 . .
H10B C10 H10C 109.5 . .
C6 C11 H11A 109.5 . .
C6 C11 H11B 109.5 . .
C6 C11 H11C 109.5 . .
H11A C11 H11B 109.5 . .
H11A C11 H11C 109.5 . .
H11B C11 H11C 109.5 . .

loop_
_geom_bond_atom_site_label_1
_geom_bond_atom_site_label_2
_geom_bond_distance
_geom_bond_site_symmetry_2
O1 C8 1.198(3) .
O2 C8 1.327(3) .
O2 C9 1.472(3) .
N1 C3 1.333(4) .
N1 C2 1.329(3) .
N2 N3 1.371(2) .
N2 C1 1.429(3) .
N2 C6 1.350(3) .
N3 N4 1.294(3) .
N4 C7 1.365(3) .
C1 C5 1.377(3) .
C1 C2 1.380(3) .
C5 H5 0.9300 .
C5 C4 1.371(3) .
C4 H4 0.9300 .
C4 C3 1.374(4) .
C3 H3 0.9300 .
C2 H2 0.9300 .
C6 C7 1.370(3) .
C6 C11 1.492(3) .
C7 C8 1.472(3) .
C9 H9A 0.9700 .
C9 H9B 0.9700 .
C9 C10 1.413(5) .
C10 H10A 0.9600 .
C10 H10B 0.9600 .
C10 H10C 0.9600 .
C11 H11A 0.9600 .
C11 H11B 0.9600 .
C11 H11C 0.9600 .

loop_
_geom_torsion_atom_site_label_1
_geom_torsion_atom_site_label_2
_geom_torsion_atom_site_label_3
_geom_torsion_atom_site_label_4
_geom_torsion
_geom_torsion_site_symmetry_1
_geom_torsion_site_symmetry_2
_geom_torsion_site_symmetry_3
_geom_torsion_site_symmetry_4
N2 N3 N4 C7 -0.5(3) . . . .
N2 C1 C5 C4 -177.1(2) . . . .
N2 C1 C2 N1 176.4(2) . . . .
N2 C6 C7 N4 -0.4(2) . . . .
N2 C6 C7 C8 180.0(2) . . . .
N3 N2 C1 C5 128.2(2) . . . .
N3 N2 C1 C2 -49.3(3) . . . .
N3 N2 C6 C7 0.1(2) . . . .
N3 N2 C6 C11 178.9(2) . . . .
N3 N4 C7 C6 0.5(3) . . . .
N3 N4 C7 C8 -179.8(2) . . . .
N4 C7 C8 O1 170.4(3) . . . .
N4 C7 C8 O2 -9.9(4) . . . .
C1 N2 N3 N4 -179.50(19) . . . .
C1 N2 C6 C7 179.8(2) . . . .
C1 N2 C6 C11 -1.4(4) . . . .
C1 C5 C4 C3 0.2(4) . . . .
C5 C1 C2 N1 -1.2(4) . . . .
C5 C4 C3 N1 -0.1(4) . . . .
C3 N1 C2 C1 1.2(4) . . . .
C2 N1 C3 C4 -0.6(4) . . . .
C2 C1 C5 C4 0.4(3) . . . .
C6 N2 N3 N4 0.2(3) . . . .
C6 N2 C1 C5 -51.4(3) . . . .
C6 N2 C1 C2 131.0(2) . . . .
C6 C7 C8 O1 -9.9(4) . . . .
C6 C7 C8 O2 169.7(2) . . . .
C8 O2 C9 C10 -178.6(3) . . . .
C9 O2 C8 O1 4.2(4) . . . .
C9 O2 C8 C7 -175.5(3) . . . .
C11 C6 C7 N4 -179.0(2) . . . .
C11 C6 C7 C8 1.3(4) . . . .

loop_
_publcif_info_datablock.id
_publcif_info_datablock.publ_exptl
_publcif_info_datablock.publ_geom
_publcif_info_datablock.structure
{69221406-1f9d-418b-a6ba-00d9ca75cb4d} y y y

loop_
_publcif_info_exptl_table_extra_item
sin_theta_over_lambda_max

loop_
_publcif_info_tables.block_id
_publcif_info_tables.reference_item
{69221406-1f9d-418b-a6ba-00d9ca75cb4d} '_publcif_info_datablock.publ_exptl'

loop_
_publcif_info_cif.paper_type
EE
